data_4079934
loop_
_publ_author_name
'Dumke, A. Carolin'
'Pape, Tania'
'K\"osters, Jutta'
'Feldmann, Kai-Oliver'
'Schulte to Brinke, Christian'
'Hahn, F. Ekkehardt'

_publ_section_title
;
 Metal-Template-Controlled Stabilization of \b-Functionalized Isocyanides
;
_journal_issue 1
_journal_name_full Organometallics
_journal_page_first 289
_journal_paper_doi 10.1021/om301067v
_journal_volume 32
_journal_year 2013
_chemical_formula_moiety 'C64 H56 Mo2 N8 O6 P4, 2(C H2 Cl2)'
_chemical_formula_sum 'C66 H60 Cl4 Mo2 N8 O6 P4'
_chemical_formula_weight 1518.78
_chemical_name_systematic
; 
 ? 
;
_space_group_IT_number 14
_symmetry_cell_setting monoclinic
_symmetry_space_group_name_Hall '-P 2yn'
_symmetry_space_group_name_H-M 'P 1 21/n 1'
_atom_sites_solution_hydrogens geom
_atom_sites_solution_primary direct
_atom_sites_solution_secondary difmap
_audit_creation_method SHELXL-97
_cell_angle_alpha 90.00
_cell_angle_beta 97.8670(10)
_cell_angle_gamma 90.00
_cell_formula_units_Z 2
_cell_length_a 18.5649(7)
_cell_length_b 9.7263(3)
_cell_length_c 19.0379(7)
_cell_measurement_reflns_used 900
_cell_measurement_temperature 153(2)
_cell_measurement_theta_max 22.5
_cell_measurement_theta_min 1
_cell_volume 3405.3(2)
_computing_cell_refinement 'APEX2(Bruker AXS, 2007)'
_computing_data_collection 'APEX2(Bruker AXS, 2007)'
_computing_data_reduction 'SAINT,SADABS (Bruker AXS, 2007 )'
_computing_molecular_graphics
;
ORTEP3,L.J. Farrugia, J. Appl. Cryst. (1997) 30, 565
;
_computing_structure_refinement
;
SHELXL-97, G. M. Sheldrick, Acta Cryst. (2008) A64, 112-122
;
_computing_structure_solution
;
SHELXS-97 , G. M. Sheldrick, Acta Cryst. (2008) A64, 112-122
;
_diffrn_ambient_temperature 153(2)
_diffrn_detector_area_resol_mean 80
_diffrn_measured_fraction_theta_full 0.991
_diffrn_measured_fraction_theta_max 0.991
_diffrn_measurement_device_type 'CCD area detector'
_diffrn_measurement_method 'Omega and Phi scans'
_diffrn_radiation_monochromator graphite
_diffrn_radiation_source 'rotating anode'
_diffrn_radiation_type MoK\a
_diffrn_radiation_wavelength 0.71073
_diffrn_reflns_av_R_equivalents 0.0506
_diffrn_reflns_av_sigmaI/netI 0.0509
_diffrn_reflns_limit_h_max 25
_diffrn_reflns_limit_h_min -25
_diffrn_reflns_limit_k_max 13
_diffrn_reflns_limit_k_min -13
_diffrn_reflns_limit_l_max 26
_diffrn_reflns_limit_l_min -26
_diffrn_reflns_number 35449
_diffrn_reflns_theta_full 29.73
_diffrn_reflns_theta_max 29.73
_diffrn_reflns_theta_min 1.44
_exptl_absorpt_coefficient_mu 0.675
_exptl_absorpt_correction_T_max 0.9800
_exptl_absorpt_correction_T_min 0.9542
_exptl_absorpt_correction_type multi-scan
_exptl_absorpt_process_details
; 
 Corrections were done with the SADABS program, utilizing the none merged
 raw data obtained from the integration process. Integration and final cell
 refinement were done with SAINT.

 SADABS reports ratio of Tmin/Tmax =  0.798425 

;
_exptl_crystal_colour colourless
_exptl_crystal_density_diffrn 1.481
_exptl_crystal_density_method 'not measured'
_exptl_crystal_description 'transparent stick'
_exptl_crystal_F_000 1544
_exptl_crystal_size_max 0.07
_exptl_crystal_size_mid 0.03
_exptl_crystal_size_min 0.03
_refine_diff_density_max 0.722
_refine_diff_density_min -0.993
_refine_diff_density_rms 0.091
_refine_ls_extinction_method none
_refine_ls_goodness_of_fit_ref 1.030
_refine_ls_hydrogen_treatment noref
_refine_ls_matrix_type full
_refine_ls_number_parameters 406
_refine_ls_number_reflns 9606
_refine_ls_number_restraints 0
_refine_ls_restrained_S_all 1.030
_refine_ls_R_factor_all 0.0610
_refine_ls_R_factor_gt 0.0395
_refine_ls_shift/su_max 0.001
_refine_ls_shift/su_mean 0.000
_refine_ls_structure_factor_coef Fsqd
_refine_ls_weighting_details 'calc w=1/[\s^2^(Fo^2^)+(0.0439P)^2^+1.7870P] where P=(Fo^2^+2Fc^2^)/3'
_refine_ls_weighting_scheme calc
_refine_ls_wR_factor_gt 0.0894
_refine_ls_wR_factor_ref 0.0988
_reflns_number_gt 7352
_reflns_number_total 9606
_reflns_threshold_expression >2sigma(I)
_cod_data_source_file om301067v_si_001.cif
_cod_data_source_block complex[6]2x2CH2Cl2
_cod_original_sg_symbol_H-M P2(1)/n
_cod_database_code 4079934

loop_
_symmetry_equiv_pos_as_xyz
'x, y, z'
'-x+1/2, y+1/2, -z+1/2'
'-x, -y, -z'
'x-1/2, -y-1/2, z-1/2'

loop_
_atom_site_label
_atom_site_type_symbol
_atom_site_fract_x
_atom_site_fract_y
_atom_site_fract_z
_atom_site_U_iso_or_equiv
_atom_site_adp_type
_atom_site_occupancy
_atom_site_symmetry_multiplicity
_atom_site_calc_flag
_atom_site_refinement_flags
Mo1 Mo 0.880443(10) 0.21997(2) 0.082030(10) 0.01576(6) Uani 1 1 d .
P1 P 0.85991(3) 0.12337(6) -0.04274(3) 0.01513(12) Uani 1 1 d .
P2 P 0.94890(3) 0.01914(6) 0.14445(3) 0.01559(12) Uani 1 1 d .
O1 O 0.88481(11) 0.3512(2) 0.23289(11) 0.0414(5) Uani 1 1 d .
O2 O 1.02671(11) 0.3604(2) 0.05053(12) 0.0396(5) Uani 1 1 d .
O3 O 0.78200(14) 0.4716(2) 0.02924(13) 0.0547(7) Uani 1 1 d .
N1 N 0.73211(11) 0.0604(2) 0.11169(11) 0.0265(5) Uani 1 1 d .
N2 N 0.53607(14) 0.0218(4) 0.12645(17) 0.0544(8) Uani 1 1 d .
N3 N 0.51978(15) 0.0592(3) 0.18605(18) 0.0493(7) Uani 1 1 d .
N4 N 0.49756(18) 0.0814(4) 0.2349(2) 0.0636(10) Uani 1 1 d .
C1 C 0.78408(13) 0.1158(3) 0.10026(12) 0.0208(5) Uani 1 1 d .
C2 C 0.66739(14) -0.0060(3) 0.12862(16) 0.0328(6) Uani 1 1 d .
H2A H 0.6728 -0.0269 0.1800 0.039 Uiso 1 1 calc R
H2B H 0.6598 -0.0937 0.1022 0.039 Uiso 1 1 calc R
C3 C 0.60224(16) 0.0875(4) 0.10888(18) 0.0429(8) Uani 1 1 d .
H3A H 0.6102 0.1756 0.1349 0.052 Uiso 1 1 calc R
H3B H 0.5967 0.1078 0.0575 0.052 Uiso 1 1 calc R
C4 C 0.88467(14) 0.3025(3) 0.17756(14) 0.0254(5) Uani 1 1 d .
C5 C 0.97294(14) 0.3108(3) 0.06262(14) 0.0237(5) Uani 1 1 d .
C6 C 0.81924(16) 0.3790(3) 0.04650(14) 0.0298(6) Uani 1 1 d .
C7 C 0.77959(13) 0.0116(3) -0.05541(12) 0.0187(5) Uani 1 1 d .
C8 C 0.71077(13) 0.0723(3) -0.06483(13) 0.0235(5) Uani 1 1 d .
H8 H 0.7065 0.1694 -0.0688 0.028 Uiso 1 1 calc R
C9 C 0.64866(14) -0.0077(3) -0.06843(14) 0.0283(6) Uani 1 1 d .
H9 H 0.6021 0.0344 -0.0760 0.034 Uiso 1 1 calc R
C10 C 0.65440(15) -0.1489(3) -0.06097(15) 0.0317(6) Uani 1 1 d .
H10 H 0.6118 -0.2036 -0.0628 0.038 Uiso 1 1 calc R
C11 C 0.72184(16) -0.2103(3) -0.05095(15) 0.0312(6) Uani 1 1 d .
H11 H 0.7257 -0.3072 -0.0454 0.037 Uiso 1 1 calc R
C12 C 0.78455(14) -0.1305(3) -0.04886(13) 0.0239(5) Uani 1 1 d .
H12 H 0.8309 -0.1735 -0.0429 0.029 Uiso 1 1 calc R
C13 C 0.84024(12) 0.2436(3) -0.11756(13) 0.0189(5) Uani 1 1 d .
C14 C 0.80912(14) 0.1952(3) -0.18374(13) 0.0250(5) Uani 1 1 d .
H14 H 0.7951 0.1015 -0.1890 0.030 Uiso 1 1 calc R
C15 C 0.79843(15) 0.2821(3) -0.24190(14) 0.0321(6) Uani 1 1 d .
H15 H 0.7769 0.2480 -0.2867 0.039 Uiso 1 1 calc R
C16 C 0.81906(16) 0.4179(3) -0.23476(16) 0.0357(7) Uani 1 1 d .
H16 H 0.8118 0.4774 -0.2747 0.043 Uiso 1 1 calc R
C17 C 0.85030(16) 0.4678(3) -0.16986(16) 0.0338(6) Uani 1 1 d .
H17 H 0.8643 0.5617 -0.1652 0.041 Uiso 1 1 calc R
C18 C 0.86138(14) 0.3806(3) -0.11099(14) 0.0251(5) Uani 1 1 d .
H18 H 0.8834 0.4151 -0.0665 0.030 Uiso 1 1 calc R
C19 C 0.92762(12) 0.0149(2) -0.07972(12) 0.0174(5) Uani 1 1 d .
H19A H 0.9456 -0.0562 -0.0444 0.021 Uiso 1 1 calc R
H19B H 0.9034 -0.0326 -0.1225 0.021 Uiso 1 1 calc R
C20 C 1.00739(12) -0.0962(2) 0.09945(12) 0.0180(5) Uani 1 1 d .
H20A H 1.0248 -0.1733 0.1313 0.022 Uiso 1 1 calc R
H20B H 0.9791 -0.1351 0.0561 0.022 Uiso 1 1 calc R
C21 C 0.88825(12) -0.1018(2) 0.18096(12) 0.0178(5) Uani 1 1 d .
C22 C 0.86479(14) -0.2233(3) 0.14646(14) 0.0257(5) Uani 1 1 d .
H22 H 0.8849 -0.2511 0.1054 0.031 Uiso 1 1 calc R
C23 C 0.81218(15) -0.3042(3) 0.17169(16) 0.0323(6) Uani 1 1 d .
H23 H 0.7968 -0.3872 0.1479 0.039 Uiso 1 1 calc R
C24 C 0.78222(15) -0.2648(3) 0.23096(15) 0.0304(6) Uani 1 1 d .
H24 H 0.7457 -0.3197 0.2475 0.036 Uiso 1 1 calc R
C25 C 0.80546(14) -0.1452(3) 0.26623(14) 0.0279(6) Uani 1 1 d .
H25 H 0.7855 -0.1186 0.3075 0.033 Uiso 1 1 calc R
C26 C 0.85795(13) -0.0639(3) 0.24130(13) 0.0229(5) Uani 1 1 d .
H26 H 0.8734 0.0185 0.2656 0.027 Uiso 1 1 calc R
C27 C 1.01560(12) 0.0572(3) 0.22303(12) 0.0182(5) Uani 1 1 d .
C28 C 1.04282(14) -0.0499(3) 0.26771(13) 0.0241(5) Uani 1 1 d .
H28 H 1.0229 -0.1395 0.2603 0.029 Uiso 1 1 calc R
C29 C 1.09873(15) -0.0270(3) 0.32302(15) 0.0317(6) Uani 1 1 d .
H29 H 1.1164 -0.1005 0.3535 0.038 Uiso 1 1 calc R
C30 C 1.12851(15) 0.1033(3) 0.33351(15) 0.0345(7) Uani 1 1 d .
H30 H 1.1673 0.1188 0.3707 0.041 Uiso 1 1 calc R
C31 C 1.10193(15) 0.2102(3) 0.29018(15) 0.0315(6) Uani 1 1 d .
H31 H 1.1220 0.2997 0.2979 0.038 Uiso 1 1 calc R
C32 C 1.04547(13) 0.1876(3) 0.23478(13) 0.0230(5) Uani 1 1 d .
H32 H 1.0274 0.2618 0.2050 0.028 Uiso 1 1 calc R
C41 C 0.5425(2) 0.6483(5) 0.0966(2) 0.0678(13) Uani 1 1 d .
H41A H 0.5191 0.5721 0.1195 0.081 Uiso 1 1 calc R
H41B H 0.5481 0.7267 0.1301 0.081 Uiso 1 1 calc R
Cl1 Cl 0.62882(5) 0.59511(12) 0.07962(5) 0.0647(3) Uani 1 1 d .
Cl2 Cl 0.48676(7) 0.69712(16) 0.02031(7) 0.0899(4) Uani 1 1 d .

loop_
_atom_site_aniso_label
_atom_site_aniso_U_11
_atom_site_aniso_U_22
_atom_site_aniso_U_33
_atom_site_aniso_U_23
_atom_site_aniso_U_13
_atom_site_aniso_U_12
Mo1 0.01514(10) 0.01671(10) 0.01579(10) -0.00139(8) 0.00339(7) 0.00101(8)
P1 0.0137(3) 0.0162(3) 0.0156(3) 0.0005(2) 0.0026(2) 0.0001(2)
P2 0.0138(3) 0.0183(3) 0.0149(3) -0.0009(2) 0.0029(2) -0.0007(2)
O1 0.0386(12) 0.0579(15) 0.0294(11) -0.0208(10) 0.0110(9) 0.0001(11)
O2 0.0319(11) 0.0427(13) 0.0446(12) 0.0029(10) 0.0065(9) -0.0175(10)
O3 0.0705(17) 0.0475(15) 0.0468(14) 0.0064(11) 0.0107(12) 0.0410(13)
N1 0.0191(10) 0.0397(14) 0.0212(11) 0.0033(10) 0.0052(8) -0.0006(10)
N2 0.0215(13) 0.089(3) 0.0535(19) -0.0056(17) 0.0070(12) -0.0104(14)
N3 0.0290(14) 0.0522(19) 0.068(2) 0.0070(16) 0.0122(14) 0.0020(13)
N4 0.055(2) 0.057(2) 0.088(3) 0.0010(19) 0.0474(19) 0.0107(16)
C1 0.0176(11) 0.0290(13) 0.0155(11) -0.0008(9) 0.0009(9) 0.0043(10)
C2 0.0202(13) 0.0437(18) 0.0351(15) 0.0071(13) 0.0064(11) -0.0041(12)
C3 0.0239(14) 0.063(2) 0.0421(18) 0.0096(16) 0.0064(13) 0.0011(15)
C4 0.0224(12) 0.0266(14) 0.0278(13) -0.0031(10) 0.0060(10) -0.0005(10)
C5 0.0266(13) 0.0207(13) 0.0234(12) -0.0010(10) 0.0026(10) -0.0018(10)
C6 0.0346(15) 0.0312(15) 0.0242(13) -0.0024(11) 0.0059(11) 0.0107(12)
C7 0.0180(11) 0.0246(12) 0.0138(11) -0.0020(9) 0.0030(9) -0.0032(9)
C8 0.0198(12) 0.0274(13) 0.0232(12) -0.0018(10) 0.0022(10) -0.0003(10)
C9 0.0168(12) 0.0452(17) 0.0232(13) -0.0023(12) 0.0030(10) -0.0047(11)
C10 0.0258(14) 0.0392(17) 0.0305(14) -0.0048(12) 0.0053(11) -0.0160(12)
C11 0.0370(15) 0.0245(14) 0.0323(15) -0.0005(11) 0.0058(12) -0.0098(12)
C12 0.0241(12) 0.0218(13) 0.0257(13) 0.0002(10) 0.0028(10) -0.0031(10)
C13 0.0155(11) 0.0219(13) 0.0199(11) 0.0041(9) 0.0045(9) 0.0018(9)
C14 0.0241(12) 0.0287(14) 0.0220(12) 0.0021(10) 0.0024(10) 0.0012(10)
C15 0.0259(13) 0.0478(18) 0.0219(13) 0.0080(13) 0.0004(10) 0.0045(13)
C16 0.0309(15) 0.0447(18) 0.0323(15) 0.0227(13) 0.0072(12) 0.0076(13)
C17 0.0359(16) 0.0270(15) 0.0395(16) 0.0119(12) 0.0085(13) 0.0001(12)
C18 0.0229(12) 0.0242(13) 0.0284(14) 0.0035(10) 0.0049(10) -0.0004(10)
C19 0.0163(11) 0.0198(12) 0.0166(11) -0.0003(9) 0.0040(9) 0.0001(9)
C20 0.0159(11) 0.0211(12) 0.0175(11) -0.0011(9) 0.0038(9) 0.0020(9)
C21 0.0145(10) 0.0193(12) 0.0198(11) 0.0024(9) 0.0027(9) 0.0010(9)
C22 0.0266(13) 0.0268(13) 0.0248(12) -0.0033(11) 0.0070(10) -0.0060(11)
C23 0.0322(15) 0.0279(15) 0.0372(16) -0.0034(12) 0.0064(12) -0.0111(12)
C24 0.0262(13) 0.0311(15) 0.0349(15) 0.0067(12) 0.0081(11) -0.0079(11)
C25 0.0240(13) 0.0354(15) 0.0262(13) 0.0038(11) 0.0104(11) -0.0007(11)
C26 0.0218(12) 0.0244(13) 0.0232(12) 0.0000(10) 0.0060(10) -0.0018(10)
C27 0.0147(10) 0.0241(12) 0.0162(11) -0.0025(9) 0.0032(9) -0.0017(9)
C28 0.0256(13) 0.0228(13) 0.0231(13) -0.0004(10) 0.0006(10) 0.0008(10)
C29 0.0299(14) 0.0365(16) 0.0261(14) 0.0033(12) -0.0050(11) 0.0062(12)
C30 0.0295(15) 0.0437(18) 0.0265(14) -0.0052(12) -0.0094(11) -0.0016(13)
C31 0.0281(14) 0.0343(16) 0.0302(14) -0.0039(12) -0.0022(11) -0.0108(12)
C32 0.0210(12) 0.0241(13) 0.0240(12) 0.0008(10) 0.0031(10) -0.0041(10)
C41 0.042(2) 0.108(4) 0.056(2) 0.029(2) 0.0149(18) 0.005(2)
Cl1 0.0444(5) 0.0889(8) 0.0615(6) 0.0289(6) 0.0098(4) 0.0035(5)
Cl2 0.0720(8) 0.1237(12) 0.0726(8) 0.0322(8) 0.0050(6) 0.0388(8)

loop_
_atom_type_symbol
_atom_type_description
_atom_type_scat_dispersion_real
_atom_type_scat_dispersion_imag
_atom_type_scat_source
C C 0.0033 0.0016 'International Tables Vol C Tables 4.2.6.8 and 6.1.1.4'
H H 0.0000 0.0000 'International Tables Vol C Tables 4.2.6.8 and 6.1.1.4'
N N 0.0061 0.0033 'International Tables Vol C Tables 4.2.6.8 and 6.1.1.4'
O O 0.0106 0.0060 'International Tables Vol C Tables 4.2.6.8 and 6.1.1.4'
P P 0.1023 0.0942 'International Tables Vol C Tables 4.2.6.8 and 6.1.1.4'
Mo Mo -1.6832 0.6857 'International Tables Vol C Tables 4.2.6.8 and 6.1.1.4'
Cl Cl 0.1484 0.1585 'International Tables Vol C Tables 4.2.6.8 and 6.1.1.4'

loop_
_geom_angle_atom_site_label_1
_geom_angle_atom_site_label_2
_geom_angle_atom_site_label_3
_geom_angle
_geom_angle_site_symmetry_1
C4 Mo1 C6 86.89(11) .
C4 Mo1 C5 93.61(10) .
C6 Mo1 C5 93.35(11) .
C4 Mo1 C1 88.38(10) .
C6 Mo1 C1 88.37(11) .
C5 Mo1 C1 177.43(10) .
C4 Mo1 P1 173.39(8) .
C6 Mo1 P1 87.92(8) .
C5 Mo1 P1 90.77(7) .
C1 Mo1 P1 87.39(7) .
C4 Mo1 P2 85.85(8) .
C6 Mo1 P2 171.11(8) .
C5 Mo1 P2 92.23(7) .
C1 Mo1 P2 86.30(7) .
P1 Mo1 P2 98.92(2) .
C7 P1 C13 101.72(11) .
C7 P1 C19 101.21(11) .
C13 P1 C19 98.08(11) .
C7 P1 Mo1 110.99(7) .
C13 P1 Mo1 118.59(8) .
C19 P1 Mo1 122.99(8) .
C21 P2 C27 101.56(11) .
C21 P2 C20 102.51(11) .
C27 P2 C20 97.22(11) .
C21 P2 Mo1 112.22(8) .
C27 P2 Mo1 117.61(8) .
C20 P2 Mo1 122.57(8) .
C1 N1 C2 177.7(3) .
N3 N2 C3 112.9(3) .
N4 N3 N2 170.4(4) .
N1 C1 Mo1 178.5(2) .
N1 C2 C3 109.7(2) .
N2 C3 C2 110.3(3) .
O1 C4 Mo1 177.9(2) .
O2 C5 Mo1 178.3(2) .
O3 C6 Mo1 176.3(3) .
C12 C7 C8 118.7(2) .
C12 C7 P1 122.34(19) .
C8 C7 P1 118.64(19) .
C9 C8 C7 120.6(3) .
C10 C9 C8 120.1(3) .
C11 C10 C9 120.0(2) .
C10 C11 C12 120.1(3) .
C7 C12 C11 120.4(2) .
C18 C13 C14 118.8(2) .
C18 C13 P1 121.04(19) .
C14 C13 P1 119.95(19) .
C15 C14 C13 120.9(3) .
C16 C15 C14 119.9(3) .
C15 C16 C17 120.2(3) .
C16 C17 C18 120.2(3) .
C13 C18 C17 120.0(3) .
C20 C19 P1 113.44(16) 3_755
C19 C20 P2 109.41(16) 3_755
C22 C21 C26 118.5(2) .
C22 C21 P2 122.36(19) .
C26 C21 P2 118.78(18) .
C23 C22 C21 120.4(2) .
C24 C23 C22 120.4(3) .
C23 C24 C25 119.8(2) .
C24 C25 C26 120.0(2) .
C25 C26 C21 120.8(2) .
C32 C27 C28 118.7(2) .
C32 C27 P2 121.48(19) .
C28 C27 P2 119.48(18) .
C29 C28 C27 120.9(2) .
C30 C29 C28 119.8(3) .
C31 C30 C29 120.1(2) .
C30 C31 C32 120.2(3) .
C27 C32 C31 120.4(2) .
Cl2 C41 Cl1 112.5(2) .

loop_
_geom_bond_atom_site_label_1
_geom_bond_atom_site_label_2
_geom_bond_distance
_geom_bond_site_symmetry_2
Mo1 C4 1.980(3) .
Mo1 C6 1.982(3) .
Mo1 C5 2.010(3) .
Mo1 C1 2.125(3) .
Mo1 P1 2.5342(6) .
Mo1 P2 2.5356(6) .
P1 C7 1.834(2) .
P1 C13 1.840(2) .
P1 C19 1.852(2) .
P2 C21 1.830(2) .
P2 C27 1.844(2) .
P2 C20 1.851(2) .
O1 C4 1.155(3) .
O2 C5 1.160(3) .
O3 C6 1.156(3) .
N1 C1 1.151(3) .
N1 C2 1.439(3) .
N2 N3 1.267(4) .
N2 C3 1.464(4) .
N3 N4 1.089(4) .
C2 C3 1.519(4) .
C7 C12 1.390(3) .
C7 C8 1.397(3) .
C8 C9 1.385(4) .
C9 C10 1.384(4) .
C10 C11 1.376(4) .
C11 C12 1.396(4) .
C13 C18 1.391(4) .
C13 C14 1.394(3) .
C14 C15 1.385(4) .
C15 C16 1.377(4) .
C16 C17 1.379(4) .
C17 C18 1.398(4) .
C19 C20 1.532(3) 3_755
C20 C19 1.532(3) 3_755
C21 C22 1.393(3) .
C21 C26 1.396(3) .
C22 C23 1.390(4) .
C23 C24 1.379(4) .
C24 C25 1.383(4) .
C25 C26 1.388(4) .
C27 C32 1.390(3) .
C27 C28 1.395(3) .
C28 C29 1.391(4) .
C29 C30 1.386(4) .
C30 C31 1.376(4) .
C31 C32 1.399(4) .
C41 Cl2 1.730(4) .
C41 Cl1 1.756(4) .
